data_2232280
loop_
_publ_author_name
'Jiang, Yu-Hang'
'Cui, Li-Na'
'Huang, Xu'
'Jin, Qiong-Hua'
'Zhang, Cun-Lin'

_publ_section_title
;
 Tris(3-amino-5,6-dimethyl-1,2,4-triazine-\k<i>N</i>^2^)silver(I)
 trifluromethanesulfonate--3-amino-5,6-dimethyl-1,2,4-triazine (1/1)
;
_journal_coeditor_code HB6434
_journal_issue 11
_journal_name_full 'Acta Crystallographica Section E'
_journal_page_first m1526
_journal_page_last m1527
_journal_paper_doi 10.1107/S1600536811040748
_journal_volume 67
_journal_year 2011
_chemical_formula_iupac '[Ag (C5 H8 N4)3] (C F3 O3 S), C5 H8 N4'
_chemical_formula_moiety 'C15 H24 Ag N12 +, C F3 O3 S -, C5 H8 N4'
_chemical_formula_sum 'C21 H32 Ag F3 N16 O3 S'
_chemical_formula_weight 753.56
_chemical_name_systematic
;
Tris(3-amino-5,6-dimethyl-1,2,4-triazine-\k<i>N</i>^2^)silver(I)
trifluromethanesulfonate--3-amino-5,6-dimethyl-1,2,4-triazine (1/1)
;
_space_group_IT_number 2
_symmetry_cell_setting triclinic
_symmetry_space_group_name_Hall '-P 1'
_symmetry_space_group_name_H-M 'P -1'
_atom_sites_solution_hydrogens geom
_atom_sites_solution_primary direct
_atom_sites_solution_secondary difmap
_audit_creation_method SHELXL-97
_cell_angle_alpha 76.7350(10)
_cell_angle_beta 72.5650(10)
_cell_angle_gamma 81.201(2)
_cell_formula_units_Z 4
_cell_length_a 13.9357(14)
_cell_length_b 15.1693(15)
_cell_length_c 16.2257(17)
_cell_measurement_reflns_used 2772
_cell_measurement_temperature 298(2)
_cell_measurement_theta_max 20.88
_cell_measurement_theta_min 2.68
_cell_volume 3172.0(6)
_computing_cell_refinement 'SAINT-Plus (Bruker, 2007)'
_computing_data_collection 'SMART (Bruker, 2007)'
_computing_data_reduction 'SAINT-Plus (Bruker, 2007)'
_computing_molecular_graphics 'SHELXTL (Sheldrick, 2008)'
_computing_publication_material 'SHELXTL (Sheldrick, 2008)'
_computing_structure_refinement 'SHELXL97 (Sheldrick, 2008)'
_computing_structure_solution 'SHELXS97 (Sheldrick, 2008)'
_diffrn_ambient_temperature 298(2)
_diffrn_measured_fraction_theta_full 0.986
_diffrn_measured_fraction_theta_max 0.986
_diffrn_measurement_device_type 'Bruker SMART CCD'
_diffrn_measurement_method '\f and \w'
_diffrn_radiation_monochromator graphite
_diffrn_radiation_source 'fine-focus sealed tube'
_diffrn_radiation_type MoK\a
_diffrn_radiation_wavelength 0.71073
_diffrn_reflns_av_R_equivalents 0.0512
_diffrn_reflns_av_sigmaI/netI 0.1303
_diffrn_reflns_limit_h_max 16
_diffrn_reflns_limit_h_min -16
_diffrn_reflns_limit_k_max 17
_diffrn_reflns_limit_k_min -18
_diffrn_reflns_limit_l_max 19
_diffrn_reflns_limit_l_min -19
_diffrn_reflns_number 16692
_diffrn_reflns_theta_full 25.02
_diffrn_reflns_theta_max 25.02
_diffrn_reflns_theta_min 2.62
_exptl_absorpt_coefficient_mu 0.772
_exptl_absorpt_correction_T_max 0.8425
_exptl_absorpt_correction_T_min 0.7228
_exptl_absorpt_correction_type multi-scan
_exptl_absorpt_process_details '(SADABS; Bruker, 2007)'
_exptl_crystal_colour yellow
_exptl_crystal_density_diffrn 1.578
_exptl_crystal_density_method 'not measured'
_exptl_crystal_description prism
_exptl_crystal_F_000 1536
_exptl_crystal_size_max 0.45
_exptl_crystal_size_mid 0.27
_exptl_crystal_size_min 0.23
_refine_diff_density_max 0.911
_refine_diff_density_min -0.617
_refine_ls_extinction_method none
_refine_ls_goodness_of_fit_ref 1.050
_refine_ls_hydrogen_treatment constr
_refine_ls_matrix_type full
_refine_ls_number_parameters 827
_refine_ls_number_reflns 11051
_refine_ls_number_restraints 0
_refine_ls_restrained_S_all 1.050
_refine_ls_R_factor_all 0.1562
_refine_ls_R_factor_gt 0.0687
_refine_ls_shift/su_max 0.001
_refine_ls_shift/su_mean 0.000
_refine_ls_structure_factor_coef Fsqd
_refine_ls_weighting_details 'calc w=1/[\s^2^(Fo^2^)+(0.0693P)^2^] where P=(Fo^2^+2Fc^2^)/3'
_refine_ls_weighting_scheme calc
_refine_ls_wR_factor_gt 0.1493
_refine_ls_wR_factor_ref 0.1917
_reflns_number_gt 4939
_reflns_number_total 11051
_reflns_threshold_expression I>2\s(I)
_cod_data_source_file hb6434.cif
_cod_data_source_block I
_cod_database_code 2232280
_cod_database_fobs_code 2232280

loop_
_symmetry_equiv_pos_as_xyz
'x, y, z'
'-x, -y, -z'

loop_
_atom_site_type_symbol
_atom_site_label
_atom_site_fract_x
_atom_site_fract_y
_atom_site_fract_z
_atom_site_U_iso_or_equiv
_atom_site_adp_type
_atom_site_calc_flag
_atom_site_refinement_flags
_atom_site_occupancy
_atom_site_symmetry_multiplicity
Ag Ag1 0.85834(6) 0.57530(4) 0.44760(4) 0.0605(3) Uani d . 1 1
Ag Ag2 0.62635(6) 0.57511(4) 0.39966(4) 0.0590(3) Uani d . 1 1
F F1 0.3350(8) -0.0570(6) 0.2406(5) 0.163(4) Uani d . 1 1
F F2 0.2818(8) 0.0807(7) 0.2091(6) 0.190(5) Uani d . 1 1
F F3 0.4294(9) 0.0428(6) 0.1604(6) 0.195(5) Uani d . 1 1
F F4 0.7901(9) 0.1723(6) 0.0993(7) 0.198(5) Uani d . 1 1
F F5 0.8296(10) 0.2132(7) -0.0413(7) 0.211(5) Uani d . 1 1
F F6 0.9350(11) 0.1606(7) 0.0250(7) 0.236(7) Uani d . 1 1
N N1 0.9816(5) 0.4714(5) 0.3048(5) 0.0559(19) Uani d . 1 1
N N2 0.9583(5) 0.4562(5) 0.3925(4) 0.0520(19) Uani d . 1 1
N N3 1.0454(5) 0.3090(5) 0.3950(5) 0.058(2) Uani d . 1 1
N N4 0.9681(5) 0.3603(4) 0.5234(4) 0.059(2) Uani d . 1 1
H H4A 0.9343 0.4018 0.5516 0.071 Uiso calc R 1 1
H H4B 0.9878 0.3089 0.5517 0.071 Uiso calc R 1 1
N N5 0.8133(5) 0.4731(4) 0.6360(4) 0.0486(18) Uani d . 1 1
N N6 0.7866(5) 0.5570(4) 0.5936(4) 0.0492(18) Uani d . 1 1
N N7 0.7011(5) 0.5999(5) 0.7311(4) 0.0513(19) Uani d . 1 1
N N8 0.7078(5) 0.7007(5) 0.6006(4) 0.0558(19) Uani d . 1 1
H H8A 0.7279 0.7150 0.5441 0.067 Uiso calc R 1 1
H H8B 0.6725 0.7403 0.6306 0.067 Uiso calc R 1 1
N N9 0.7701(6) 0.7679(5) 0.3997(5) 0.063(2) Uani d . 1 1
N N10 0.8303(5) 0.7047(5) 0.3552(4) 0.0539(19) Uani d . 1 1
N N11 0.8486(6) 0.8106(6) 0.2206(5) 0.066(2) Uani d . 1 1
N N12 0.9279(6) 0.6665(5) 0.2261(5) 0.070(2) Uani d . 1 1
H H12A 0.9532 0.6794 0.1699 0.084 Uiso calc R 1 1
H H12B 0.9414 0.6134 0.2551 0.084 Uiso calc R 1 1
N N13 0.7109(6) 0.6255(5) 0.2021(4) 0.061(2) Uani d . 1 1
N N14 0.6504(6) 0.6667(5) 0.2660(4) 0.0538(19) Uani d . 1 1
N N15 0.6378(6) 0.8034(5) 0.1625(5) 0.068(2) Uani d . 1 1
N N16 0.5526(6) 0.7949(5) 0.3078(5) 0.067(2) Uani d . 1 1
H H16A 0.5299 0.8508 0.2950 0.081 Uiso calc R 1 1
H H16B 0.5357 0.7654 0.3612 0.081 Uiso calc R 1 1
N N17 0.5076(5) 0.7193(5) 0.5054(4) 0.0526(19) Uani d . 1 1
N N18 0.5390(5) 0.6308(4) 0.5218(4) 0.0443(17) Uani d . 1 1
N N19 0.4663(5) 0.6253(5) 0.6749(4) 0.0463(17) Uani d . 1 1
N N20 0.5450(5) 0.4976(4) 0.6228(4) 0.0516(19) Uani d . 1 1
H H20A 0.5766 0.4694 0.5807 0.062 Uiso calc R 1 1
H H20B 0.5312 0.4684 0.6765 0.062 Uiso calc R 1 1
N N21 0.6949(5) 0.3913(5) 0.4975(4) 0.0482(18) Uani d . 1 1
N N22 0.7082(5) 0.4332(4) 0.4127(4) 0.0491(18) Uani d . 1 1
N N23 0.8044(5) 0.2997(5) 0.3675(5) 0.0542(19) Uani d . 1 1
N N24 0.7741(5) 0.4263(5) 0.2654(4) 0.061(2) Uani d . 1 1
H H24A 0.8071 0.3974 0.2242 0.074 Uiso calc R 1 1
H H24B 0.7483 0.4812 0.2523 0.074 Uiso calc R 1 1
N N25 0.4412(6) 0.6771(6) 0.1733(5) 0.070(2) Uani d . 1 1
N N26 0.4880(6) 0.5936(6) 0.1872(4) 0.064(2) Uani d . 1 1
N N27 0.5599(6) 0.6042(6) 0.0330(5) 0.074(2) Uani d . 1 1
N N28 0.5937(6) 0.4778(6) 0.1324(5) 0.085(3) Uani d . 1 1
H H28A 0.5871 0.4474 0.1852 0.102 Uiso calc R 1 1
H H28B 0.6315 0.4549 0.0884 0.102 Uiso calc R 1 1
N N29 1.0542(8) 0.8444(7) 0.3046(7) 0.095(3) Uani d . 1 1
N N30 1.0023(7) 0.8291(6) 0.3872(7) 0.086(3) Uani d . 1 1
N N31 0.9240(7) 0.9816(6) 0.3714(7) 0.092(3) Uani d . 1 1
N N32 0.8858(7) 0.8821(6) 0.5052(6) 0.099(3) Uani d . 1 1
H H32A 0.8434 0.9241 0.5267 0.119 Uiso calc R 1 1
H H32B 0.8937 0.8298 0.5381 0.119 Uiso calc R 1 1
O O1 0.3892(7) 0.1421(5) 0.3072(5) 0.115(3) Uani d . 1 1
O O2 0.2964(7) 0.0192(6) 0.3926(5) 0.139(3) Uani d . 1 1
O O3 0.4723(7) -0.0104(5) 0.3231(6) 0.129(3) Uani d . 1 1
O O4 0.8797(9) 0.3176(7) 0.1157(6) 0.169(4) Uani d . 1 1
O O5 0.7677(10) 0.3640(8) 0.0392(7) 0.214(6) Uani d . 1 1
O O6 0.9379(8) 0.3509(6) -0.0429(5) 0.149(4) Uani d . 1 1
S S1 0.3813(2) 0.04741(18) 0.32365(17) 0.0701(8) Uani d . 1 1
S S2 0.8694(3) 0.3218(2) 0.03687(17) 0.0847(10) Uani d . 1 1
C C1 0.9898(7) 0.3756(6) 0.4356(6) 0.052(2) Uani d . 1 1
C C2 1.0662(7) 0.3246(6) 0.3096(7) 0.065(3) Uani d . 1 1
C C3 1.0311(7) 0.4084(7) 0.2618(6) 0.058(3) Uani d . 1 1
C C4 1.1296(8) 0.2516(7) 0.2610(7) 0.103(4) Uani d . 1 1
H H4C 1.1978 0.2677 0.2361 0.154 Uiso calc R 1 1
H H4D 1.1021 0.2468 0.2147 0.154 Uiso calc R 1 1
H H4E 1.1289 0.1944 0.3013 0.154 Uiso calc R 1 1
C C5 1.0511(8) 0.4285(7) 0.1647(6) 0.084(3) Uani d . 1 1
H H5A 1.0256 0.4900 0.1458 0.127 Uiso calc R 1 1
H H5B 1.0181 0.3875 0.1474 0.127 Uiso calc R 1 1
H H5C 1.1226 0.4211 0.1379 0.127 Uiso calc R 1 1
C C6 0.7315(6) 0.6171(6) 0.6418(5) 0.048(2) Uani d . 1 1
C C7 0.7255(7) 0.5173(6) 0.7707(5) 0.052(2) Uani d . 1 1
C C8 0.7839(6) 0.4525(6) 0.7222(5) 0.049(2) Uani d . 1 1
C C9 0.6924(8) 0.4960(6) 0.8691(5) 0.077(3) Uani d . 1 1
H H9A 0.6467 0.5452 0.8904 0.115 Uiso calc R 1 1
H H9B 0.7504 0.4883 0.8913 0.115 Uiso calc R 1 1
H H9C 0.6591 0.4410 0.8888 0.115 Uiso calc R 1 1
C C10 0.8154(7) 0.3597(6) 0.7640(5) 0.070(3) Uani d . 1 1
H H10A 0.8526 0.3260 0.7192 0.105 Uiso calc R 1 1
H H10B 0.7568 0.3296 0.7997 0.105 Uiso calc R 1 1
H H10C 0.8575 0.3633 0.8002 0.105 Uiso calc R 1 1
C C11 0.8691(7) 0.7275(7) 0.2671(6) 0.059(3) Uani d . 1 1
C C12 0.7896(8) 0.8702(7) 0.2633(7) 0.067(3) Uani d . 1 1
C C13 0.7515(8) 0.8503(7) 0.3542(7) 0.065(3) Uani d . 1 1
C C14 0.7622(9) 0.9608(6) 0.2120(7) 0.098(4) Uani d . 1 1
H H14A 0.8102 0.9711 0.1550 0.147 Uiso calc R 1 1
H H14B 0.7627 1.0075 0.2428 0.147 Uiso calc R 1 1
H H14C 0.6959 0.9618 0.2051 0.147 Uiso calc R 1 1
C C15 0.6843(8) 0.9157(6) 0.4067(7) 0.084(3) Uani d . 1 1
H H15A 0.6615 0.8858 0.4671 0.126 Uiso calc R 1 1
H H15B 0.6272 0.9378 0.3839 0.126 Uiso calc R 1 1
H H15C 0.7210 0.9659 0.4029 0.126 Uiso calc R 1 1
C C16 0.6146(7) 0.7535(7) 0.2442(6) 0.061(3) Uani d . 1 1
C C17 0.7000(8) 0.7623(8) 0.1020(6) 0.074(3) Uani d . 1 1
C C18 0.7366(7) 0.6708(7) 0.1215(6) 0.064(3) Uani d . 1 1
C C19 0.7335(10) 0.8184(8) 0.0091(6) 0.116(5) Uani d . 1 1
H H19A 0.7058 0.8804 0.0090 0.175 Uiso calc R 1 1
H H19B 0.7099 0.7942 -0.0302 0.175 Uiso calc R 1 1
H H19C 0.8059 0.8160 -0.0099 0.175 Uiso calc R 1 1
C C20 0.8052(8) 0.6208(7) 0.0535(6) 0.096(4) Uani d . 1 1
H H20C 0.8217 0.5595 0.0811 0.144 Uiso calc R 1 1
H H20D 0.8659 0.6508 0.0260 0.144 Uiso calc R 1 1
H H20E 0.7718 0.6198 0.0098 0.144 Uiso calc R 1 1
C C21 0.5172(6) 0.5868(6) 0.6048(5) 0.046(2) Uani d . 1 1
C C22 0.4371(6) 0.7125(6) 0.6571(5) 0.048(2) Uani d . 1 1
C C23 0.4594(6) 0.7599(6) 0.5694(5) 0.050(2) Uani d . 1 1
C C24 0.3812(7) 0.7587(6) 0.7333(5) 0.071(3) Uani d . 1 1
H H24C 0.3665 0.7139 0.7867 0.107 Uiso calc R 1 1
H H24D 0.3193 0.7901 0.7232 0.107 Uiso calc R 1 1
H H24E 0.4223 0.8014 0.7383 0.107 Uiso calc R 1 1
C C25 0.4255(7) 0.8606(5) 0.5461(6) 0.070(3) Uani d . 1 1
H H25A 0.4486 0.8812 0.4836 0.105 Uiso calc R 1 1
H H25B 0.4533 0.8945 0.5752 0.105 Uiso calc R 1 1
H H25C 0.3531 0.8694 0.5649 0.105 Uiso calc R 1 1
C C26 0.7627(6) 0.3861(6) 0.3496(5) 0.049(2) Uani d . 1 1
C C27 0.7902(7) 0.2612(6) 0.4510(6) 0.053(2) Uani d . 1 1
C C28 0.7321(7) 0.3089(6) 0.5175(6) 0.052(2) Uani d . 1 1
C C29 0.8393(7) 0.1653(6) 0.4724(6) 0.076(3) Uani d . 1 1
H H29A 0.8638 0.1403 0.4199 0.114 Uiso calc R 1 1
H H29B 0.7905 0.1280 0.5154 0.114 Uiso calc R 1 1
H H29C 0.8947 0.1670 0.4956 0.114 Uiso calc R 1 1
C C30 0.7119(7) 0.2661(6) 0.6133(5) 0.072(3) Uani d . 1 1
H H30A 0.6754 0.3102 0.6481 0.108 Uiso calc R 1 1
H H30B 0.7748 0.2453 0.6273 0.108 Uiso calc R 1 1
H H30C 0.6725 0.2156 0.6259 0.108 Uiso calc R 1 1
C C31 0.5450(8) 0.5607(7) 0.1187(6) 0.068(3) Uani d . 1 1
C C32 0.5135(8) 0.6842(7) 0.0203(6) 0.075(3) Uani d . 1 1
C C33 0.4539(8) 0.7238(7) 0.0937(7) 0.073(3) Uani d . 1 1
C C34 0.5243(10) 0.7321(8) -0.0731(7) 0.119(5) Uani d . 1 1
H H34A 0.5519 0.6895 -0.1116 0.179 Uiso calc R 1 1
H H34B 0.5686 0.7793 -0.0877 0.179 Uiso calc R 1 1
H H34C 0.4592 0.7583 -0.0799 0.179 Uiso calc R 1 1
C C35 0.4012(9) 0.8178(8) 0.0817(7) 0.112(4) Uani d . 1 1
H H35A 0.3554 0.8211 0.0470 0.168 Uiso calc R 1 1
H H35B 0.4503 0.8610 0.0522 0.168 Uiso calc R 1 1
H H35C 0.3643 0.8316 0.1382 0.168 Uiso calc R 1 1
C C36 0.9397(10) 0.8981(8) 0.4200(8) 0.085(3) Uani d . 1 1
C C37 0.9790(10) 0.9965(8) 0.2892(9) 0.096(4) Uani d . 1 1
C C38 1.0467(10) 0.9251(10) 0.2541(9) 0.097(4) Uani d . 1 1
C C39 0.9637(11) 1.0926(8) 0.2341(9) 0.141(6) Uani d . 1 1
H H39A 0.8928 1.1098 0.2419 0.212 Uiso calc R 1 1
H H39B 0.9964 1.0923 0.1730 0.212 Uiso calc R 1 1
H H39C 0.9924 1.1353 0.2531 0.212 Uiso calc R 1 1
C C40 1.1061(11) 0.9389(9) 0.1612(9) 0.152(6) Uani d . 1 1
H H40A 1.1435 0.8827 0.1485 0.228 Uiso calc R 1 1
H H40B 1.1520 0.9841 0.1502 0.228 Uiso calc R 1 1
H H40C 1.0614 0.9589 0.1242 0.228 Uiso calc R 1 1
C C41 0.3497(14) 0.0270(10) 0.2315(10) 0.119(5) Uani d . 1 1
C C42 0.8448(17) 0.2119(12) 0.0317(11) 0.141(6) Uani d . 1 1

loop_
_atom_site_aniso_label
_atom_site_aniso_U_11
_atom_site_aniso_U_22
_atom_site_aniso_U_33
_atom_site_aniso_U_12
_atom_site_aniso_U_13
_atom_site_aniso_U_23
Ag1 0.0740(6) 0.0538(5) 0.0445(4) 0.0110(4) -0.0075(4) -0.0140(3)
Ag2 0.0749(6) 0.0506(4) 0.0435(4) 0.0070(4) -0.0073(4) -0.0135(3)
F1 0.252(11) 0.104(6) 0.166(8) -0.009(7) -0.089(7) -0.056(5)
F2 0.249(12) 0.172(9) 0.200(9) 0.077(8) -0.161(10) -0.068(7)
F3 0.287(14) 0.167(8) 0.085(6) 0.017(9) -0.001(7) -0.027(5)
F4 0.245(13) 0.124(7) 0.176(9) -0.063(8) 0.002(9) 0.019(6)
F5 0.319(16) 0.196(10) 0.153(9) -0.064(10) -0.087(10) -0.047(7)
F6 0.284(15) 0.157(9) 0.183(10) 0.088(10) -0.005(10) -0.017(7)
N1 0.052(5) 0.061(5) 0.054(5) -0.003(4) -0.008(4) -0.020(4)
N2 0.048(5) 0.060(5) 0.052(5) 0.002(4) -0.010(4) -0.027(4)
N3 0.052(5) 0.059(5) 0.068(5) 0.007(4) -0.015(4) -0.033(4)
N4 0.067(6) 0.047(4) 0.054(5) 0.018(4) -0.014(4) -0.014(3)
N5 0.045(5) 0.049(4) 0.046(4) -0.001(4) -0.006(3) -0.010(3)
N6 0.058(5) 0.044(4) 0.040(4) 0.002(4) -0.003(4) -0.017(3)
N7 0.049(5) 0.060(5) 0.042(4) -0.005(4) -0.003(4) -0.018(4)
N8 0.057(5) 0.056(5) 0.049(4) 0.010(4) -0.007(4) -0.018(4)
N9 0.066(6) 0.056(5) 0.066(5) 0.005(4) -0.019(4) -0.019(4)
N10 0.055(5) 0.051(5) 0.055(5) -0.002(4) -0.019(4) -0.006(4)
N11 0.063(6) 0.069(6) 0.063(5) -0.008(5) -0.024(4) 0.004(5)
N12 0.067(6) 0.077(6) 0.050(5) -0.001(5) 0.002(4) -0.010(4)
N13 0.067(6) 0.074(5) 0.041(4) -0.002(4) -0.012(4) -0.017(4)
N14 0.060(5) 0.060(5) 0.044(4) -0.006(4) -0.017(4) -0.013(4)
N15 0.082(7) 0.071(5) 0.048(5) -0.009(5) -0.020(5) 0.002(4)
N16 0.083(6) 0.057(5) 0.056(5) 0.010(5) -0.021(4) -0.009(4)
N17 0.056(5) 0.048(5) 0.052(4) 0.006(4) -0.013(4) -0.016(4)
N18 0.046(5) 0.049(4) 0.036(4) 0.006(4) -0.006(3) -0.018(3)
N19 0.046(5) 0.051(4) 0.042(4) 0.000(4) -0.009(3) -0.017(3)
N20 0.056(5) 0.050(5) 0.039(4) 0.003(4) -0.001(3) -0.012(3)
N21 0.045(5) 0.051(5) 0.048(4) 0.010(4) -0.016(4) -0.016(4)
N22 0.046(5) 0.048(4) 0.053(4) 0.003(4) -0.010(4) -0.018(4)
N23 0.050(5) 0.052(5) 0.065(5) 0.006(4) -0.016(4) -0.027(4)
N24 0.066(6) 0.068(5) 0.046(4) 0.009(4) -0.007(4) -0.023(4)
N25 0.077(6) 0.077(6) 0.058(5) 0.000(5) -0.012(5) -0.030(5)
N26 0.068(6) 0.075(6) 0.049(5) 0.004(5) -0.014(4) -0.023(4)
N27 0.084(7) 0.076(6) 0.048(5) 0.009(5) -0.008(4) -0.011(4)
N28 0.113(8) 0.075(6) 0.053(5) 0.023(6) -0.011(5) -0.019(4)
N29 0.089(8) 0.090(8) 0.101(8) 0.015(6) -0.028(7) -0.025(6)
N30 0.083(7) 0.071(6) 0.098(7) 0.014(6) -0.027(6) -0.015(6)
N31 0.102(8) 0.071(6) 0.098(7) 0.007(6) -0.033(7) -0.010(6)
N32 0.098(8) 0.084(7) 0.099(7) 0.028(6) -0.021(6) -0.017(6)
O1 0.150(8) 0.069(5) 0.138(7) 0.010(5) -0.045(6) -0.048(5)
O2 0.143(8) 0.122(7) 0.111(7) -0.015(6) 0.033(6) -0.033(5)
O3 0.135(8) 0.108(6) 0.152(8) 0.066(6) -0.067(6) -0.053(5)
O4 0.227(12) 0.205(11) 0.095(7) -0.073(9) -0.031(7) -0.049(7)
O5 0.198(13) 0.191(11) 0.171(10) 0.092(10) -0.010(9) 0.000(8)
O6 0.182(10) 0.146(8) 0.084(6) -0.048(7) 0.026(6) -0.017(5)
S1 0.087(2) 0.0575(17) 0.0635(16) 0.0187(16) -0.0222(15) -0.0228(13)
S2 0.122(3) 0.0719(19) 0.0451(15) -0.0117(19) 0.0017(17) -0.0132(13)
C1 0.048(6) 0.055(6) 0.058(6) 0.001(5) -0.015(5) -0.021(5)
C2 0.056(7) 0.061(7) 0.082(7) 0.005(5) -0.010(6) -0.042(6)
C3 0.053(7) 0.073(7) 0.057(6) -0.006(5) -0.011(5) -0.036(5)
C4 0.109(10) 0.091(8) 0.107(9) 0.016(7) -0.010(7) -0.062(7)
C5 0.089(9) 0.103(8) 0.058(6) -0.008(7) 0.000(6) -0.036(6)
C6 0.044(6) 0.054(6) 0.047(5) 0.000(5) -0.010(4) -0.017(4)
C7 0.056(6) 0.056(6) 0.043(5) -0.003(5) -0.009(4) -0.013(4)
C8 0.049(6) 0.055(6) 0.040(5) 0.005(5) -0.011(4) -0.014(4)
C9 0.090(8) 0.088(7) 0.049(6) -0.009(6) -0.007(5) -0.021(5)
C10 0.067(7) 0.075(7) 0.054(6) 0.007(6) -0.006(5) -0.004(5)
C11 0.063(7) 0.063(7) 0.054(6) -0.005(6) -0.024(5) -0.011(5)
C12 0.070(8) 0.057(7) 0.075(7) -0.013(6) -0.031(6) 0.007(6)
C13 0.068(8) 0.057(6) 0.075(7) 0.006(6) -0.033(6) -0.011(5)
C14 0.112(10) 0.067(7) 0.107(9) -0.007(7) -0.043(8) 0.017(6)
C15 0.085(8) 0.060(7) 0.105(8) 0.030(6) -0.036(7) -0.023(6)
C16 0.067(7) 0.071(7) 0.047(6) -0.003(6) -0.024(5) -0.004(5)
C17 0.079(8) 0.091(8) 0.050(6) -0.013(7) -0.020(6) -0.002(6)
C18 0.065(7) 0.077(7) 0.045(6) -0.002(6) -0.009(5) -0.016(5)
C19 0.139(12) 0.121(10) 0.070(8) -0.018(9) -0.022(8) 0.016(7)
C20 0.103(10) 0.117(9) 0.057(6) -0.010(8) -0.002(6) -0.020(6)
C21 0.045(6) 0.054(6) 0.039(5) -0.005(5) -0.007(4) -0.019(4)
C22 0.043(6) 0.057(6) 0.049(5) 0.004(5) -0.010(4) -0.028(4)
C23 0.044(6) 0.054(6) 0.052(5) 0.008(5) -0.013(4) -0.019(5)
C24 0.077(8) 0.070(6) 0.059(6) 0.011(6) -0.006(5) -0.025(5)
C25 0.079(8) 0.056(6) 0.064(6) 0.017(6) -0.012(5) -0.016(5)
C26 0.044(6) 0.052(6) 0.053(6) 0.000(5) -0.009(4) -0.024(5)
C27 0.056(6) 0.045(5) 0.063(6) 0.001(5) -0.021(5) -0.018(5)
C28 0.048(6) 0.051(6) 0.060(6) 0.003(5) -0.019(5) -0.019(5)
C29 0.079(8) 0.059(6) 0.089(7) 0.007(6) -0.019(6) -0.025(5)
C30 0.074(8) 0.068(6) 0.062(6) 0.015(6) -0.014(5) -0.011(5)
C31 0.084(8) 0.071(7) 0.044(6) 0.001(6) -0.011(5) -0.019(5)
C32 0.088(9) 0.074(7) 0.057(6) 0.001(7) -0.015(6) -0.015(6)
C33 0.080(8) 0.079(8) 0.062(7) 0.002(6) -0.020(6) -0.026(6)
C34 0.143(12) 0.108(10) 0.078(8) 0.024(9) -0.016(8) -0.005(7)
C35 0.127(12) 0.095(9) 0.108(9) 0.030(8) -0.026(8) -0.041(7)
C36 0.090(10) 0.070(8) 0.097(9) 0.003(7) -0.037(8) -0.015(7)
C37 0.099(10) 0.086(9) 0.095(9) -0.001(8) -0.027(8) -0.004(8)
C38 0.097(11) 0.089(10) 0.100(10) 0.000(8) -0.022(8) -0.017(8)
C39 0.163(15) 0.092(10) 0.153(13) -0.020(10) -0.052(11) 0.024(9)
C40 0.160(15) 0.137(13) 0.125(12) 0.007(11) -0.007(11) -0.013(10)
C41 0.159(16) 0.081(10) 0.124(12) 0.036(11) -0.060(12) -0.036(9)
C42 0.20(2) 0.149(16) 0.074(10) -0.023(15) -0.034(12) -0.021(10)

loop_
_atom_type_symbol
_atom_type_description
_atom_type_scat_dispersion_real
_atom_type_scat_dispersion_imag
_atom_type_scat_source
C C 0.0033 0.0016 'International Tables Vol C Tables 4.2.6.8 and 6.1.1.4'
H H 0.0000 0.0000 'International Tables Vol C Tables 4.2.6.8 and 6.1.1.4'
N N 0.0061 0.0033 'International Tables Vol C Tables 4.2.6.8 and 6.1.1.4'
O O 0.0106 0.0060 'International Tables Vol C Tables 4.2.6.8 and 6.1.1.4'
F F 0.0171 0.0103 'International Tables Vol C Tables 4.2.6.8 and 6.1.1.4'
S S 0.1246 0.1234 'International Tables Vol C Tables 4.2.6.8 and 6.1.1.4'
Ag Ag -0.8971 1.1015 'International Tables Vol C Tables 4.2.6.8 and 6.1.1.4'

loop_
_geom_angle_atom_site_label_1
_geom_angle_atom_site_label_2
_geom_angle_atom_site_label_3
_geom_angle
_geom_angle_publ_flag
N10 Ag1 N6 121.8(3) y
N10 Ag1 N2 119.6(3) y
N6 Ag1 N2 118.6(2) y
N14 Ag2 N18 119.9(3) y
N14 Ag2 N22 119.5(3) y
N18 Ag2 N22 120.0(2) y
C3 N1 N2 120.7(8) ?
N1 N2 C1 118.8(7) ?
N1 N2 Ag1 111.7(5) ?
C1 N2 Ag1 129.4(6) ?
C2 N3 C1 116.8(8) ?
C1 N4 H4A 120.0 ?
C1 N4 H4B 120.0 ?
H4A N4 H4B 120.0 ?
C8 N5 N6 119.7(7) ?
C6 N6 N5 118.5(7) ?
C6 N6 Ag1 129.8(6) ?
N5 N6 Ag1 111.4(5) ?
C7 N7 C6 116.4(7) ?
C6 N8 H8A 120.0 ?
C6 N8 H8B 120.0 ?
H8A N8 H8B 120.0 ?
C13 N9 N10 118.3(8) ?
C11 N10 N9 119.4(7) ?
C11 N10 Ag1 129.3(6) ?
N9 N10 Ag1 111.2(5) ?
C12 N11 C11 118.0(9) ?
C11 N12 H12A 120.0 ?
C11 N12 H12B 120.0 ?
H12A N12 H12B 120.0 ?
C18 N13 N14 119.8(8) ?
N13 N14 C16 118.5(7) ?
N13 N14 Ag2 112.2(5) ?
C16 N14 Ag2 129.3(6) ?
C17 N15 C16 115.6(9) ?
C16 N16 H16A 120.0 ?
C16 N16 H16B 120.0 ?
H16A N16 H16B 120.0 ?
C23 N17 N18 120.2(7) ?
C21 N18 N17 118.0(6) ?
C21 N18 Ag2 128.0(5) ?
N17 N18 Ag2 113.9(5) ?
C22 N19 C21 116.0(7) ?
C21 N20 H20A 120.0 ?
C21 N20 H20B 120.0 ?
H20A N20 H20B 120.0 ?
C28 N21 N22 120.7(7) ?
N21 N22 C26 118.0(7) ?
N21 N22 Ag2 112.0(5) ?
C26 N22 Ag2 130.0(6) ?
C27 N23 C26 116.9(7) ?
C26 N24 H24A 120.0 ?
C26 N24 H24B 120.0 ?
H24A N24 H24B 120.0 ?
C33 N25 N26 119.9(8) ?
C31 N26 N25 118.4(8) ?
C32 N27 C31 115.9(8) ?
C31 N28 H28A 120.0 ?
C31 N28 H28B 120.0 ?
H28A N28 H28B 120.0 ?
N30 N29 C38 120.9(11) ?
N29 N30 C36 118.5(9) ?
C37 N31 C36 116.4(11) ?
C36 N32 H32A 120.0 ?
C36 N32 H32B 120.0 ?
H32A N32 H32B 120.0 ?
O2 S1 O1 113.3(5) ?
O2 S1 O3 115.2(5) ?
O1 S1 O3 116.6(6) ?
O2 S1 C41 101.2(8) ?
O1 S1 C41 105.7(6) ?
O3 S1 C41 102.3(6) ?
O4 S2 O6 126.8(7) ?
O4 S2 O5 105.8(7) ?
O6 S2 O5 111.8(6) ?
O4 S2 C42 107.6(7) ?
O6 S2 C42 104.8(7) ?
O5 S2 C42 95.6(10) ?
N4 C1 N2 119.2(8) ?
N4 C1 N3 117.2(8) ?
N2 C1 N3 123.5(8) ?
N3 C2 C3 121.1(8) ?
N3 C2 C4 118.6(9) ?
C3 C2 C4 120.3(9) ?
N1 C3 C2 118.9(8) ?
N1 C3 C5 118.0(9) ?
C2 C3 C5 123.1(9) ?
C2 C4 H4C 109.5 ?
C2 C4 H4D 109.5 ?
H4C C4 H4D 109.5 ?
C2 C4 H4E 109.5 ?
H4C C4 H4E 109.5 ?
H4D C4 H4E 109.5 ?
C3 C5 H5A 109.5 ?
C3 C5 H5B 109.5 ?
H5A C5 H5B 109.5 ?
C3 C5 H5C 109.5 ?
H5A C5 H5C 109.5 ?
H5B C5 H5C 109.5 ?
N8 C6 N6 118.8(7) ?
N8 C6 N7 117.1(8) ?
N6 C6 N7 124.0(8) ?
N7 C7 C8 121.0(7) ?
N7 C7 C9 117.7(8) ?
C8 C7 C9 121.2(8) ?
N5 C8 C7 120.2(8) ?
N5 C8 C10 116.9(7) ?
C7 C8 C10 122.9(7) ?
C7 C9 H9A 109.5 ?
C7 C9 H9B 109.5 ?
H9A C9 H9B 109.5 ?
C7 C9 H9C 109.5 ?
H9A C9 H9C 109.5 ?
H9B C9 H9C 109.5 ?
C8 C10 H10A 109.5 ?
C8 C10 H10B 109.5 ?
H10A C10 H10B 109.5 ?
C8 C10 H10C 109.5 ?
H10A C10 H10C 109.5 ?
H10B C10 H10C 109.5 ?
N12 C11 N11 119.3(9) ?
N12 C11 N10 118.3(9) ?
N11 C11 N10 122.4(9) ?
N11 C12 C13 121.1(9) ?
N11 C12 C14 118.4(10) ?
C13 C12 C14 120.4(10) ?
N9 C13 C12 120.8(9) ?
N9 C13 C15 115.6(9) ?
C12 C13 C15 123.6(9) ?
C12 C14 H14A 109.5 ?
C12 C14 H14B 109.5 ?
H14A C14 H14B 109.5 ?
C12 C14 H14C 109.5 ?
H14A C14 H14C 109.5 ?
H14B C14 H14C 109.5 ?
C13 C15 H15A 109.5 ?
C13 C15 H15B 109.5 ?
H15A C15 H15B 109.5 ?
C13 C15 H15C 109.5 ?
H15A C15 H15C 109.5 ?
H15B C15 H15C 109.5 ?
N15 C16 N14 124.5(9) ?
N15 C16 N16 116.7(9) ?
N14 C16 N16 118.8(8) ?
N15 C17 C18 121.7(9) ?
N15 C17 C19 117.4(10) ?
C18 C17 C19 120.9(10) ?
N13 C18 C17 119.8(9) ?
N13 C18 C20 117.0(9) ?
C17 C18 C20 123.2(9) ?
C17 C19 H19A 109.5 ?
C17 C19 H19B 109.5 ?
H19A C19 H19B 109.5 ?
C17 C19 H19C 109.5 ?
H19A C19 H19C 109.5 ?
H19B C19 H19C 109.5 ?
C18 C20 H20C 109.5 ?
C18 C20 H20D 109.5 ?
H20C C20 H20D 109.5 ?
C18 C20 H20E 109.5 ?
H20C C20 H20E 109.5 ?
H20D C20 H20E 109.5 ?
N18 C21 N20 119.3(7) ?
N18 C21 N19 124.7(8) ?
N20 C21 N19 116.0(7) ?
N19 C22 C23 119.9(7) ?
N19 C22 C24 117.9(7) ?
C23 C22 C24 122.1(8) ?
N17 C23 C22 121.1(8) ?
N17 C23 C25 117.5(7) ?
C22 C23 C25 121.4(7) ?
C22 C24 H24C 109.5 ?
C22 C24 H24D 109.5 ?
H24C C24 H24D 109.5 ?
C22 C24 H24E 109.5 ?
H24C C24 H24E 109.5 ?
H24D C24 H24E 109.5 ?
C23 C25 H25A 109.5 ?
C23 C25 H25B 109.5 ?
H25A C25 H25B 109.5 ?
C23 C25 H25C 109.5 ?
H25A C25 H25C 109.5 ?
H25B C25 H25C 109.5 ?
N24 C26 N23 118.2(7) ?
N24 C26 N22 118.3(8) ?
N23 C26 N22 123.5(8) ?
N23 C27 C28 120.3(8) ?
N23 C27 C29 117.7(8) ?
C28 C27 C29 122.0(8) ?
N21 C28 C27 120.7(8) ?
N21 C28 C30 117.5(8) ?
C27 C28 C30 121.8(8) ?
C27 C29 H29A 109.5 ?
C27 C29 H29B 109.5 ?
H29A C29 H29B 109.5 ?
C27 C29 H29C 109.5 ?
H29A C29 H29C 109.5 ?
H29B C29 H29C 109.5 ?
C28 C30 H30A 109.5 ?
C28 C30 H30B 109.5 ?
H30A C30 H30B 109.5 ?
C28 C30 H30C 109.5 ?
H30A C30 H30C 109.5 ?
H30B C30 H30C 109.5 ?
N26 C31 N28 118.5(9) ?
N26 C31 N27 125.3(10) ?
N28 C31 N27 116.1(9) ?
N27 C32 C33 120.3(9) ?
N27 C32 C34 117.3(9) ?
C33 C32 C34 122.5(10) ?
N25 C33 C32 120.1(10) ?
N25 C33 C35 117.9(9) ?
C32 C33 C35 121.9(10) ?
C32 C34 H34A 109.5 ?
C32 C34 H34B 109.5 ?
H34A C34 H34B 109.5 ?
C32 C34 H34C 109.5 ?
H34A C34 H34C 109.5 ?
H34B C34 H34C 109.5 ?
C33 C35 H35A 109.5 ?
C33 C35 H35B 109.5 ?
H35A C35 H35B 109.5 ?
C33 C35 H35C 109.5 ?
H35A C35 H35C 109.5 ?
H35B C35 H35C 109.5 ?
N32 C36 N31 117.3(12) ?
N32 C36 N30 118.5(11) ?
N31 C36 N30 124.1(12) ?
N31 C37 C38 120.1(11) ?
N31 C37 C39 116.7(12) ?
C38 C37 C39 123.2(13) ?
N29 C38 C37 119.8(12) ?
N29 C38 C40 119.0(13) ?
C37 C38 C40 121.2(12) ?
C37 C39 H39A 109.5 ?
C37 C39 H39B 109.5 ?
H39A C39 H39B 109.5 ?
C37 C39 H39C 109.5 ?
H39A C39 H39C 109.5 ?
H39B C39 H39C 109.5 ?
C38 C40 H40A 109.5 ?
C38 C40 H40B 109.5 ?
H40A C40 H40B 109.5 ?
C38 C40 H40C 109.5 ?
H40A C40 H40C 109.5 ?
H40B C40 H40C 109.5 ?
F2 C41 F1 113.1(16) ?
F2 C41 F3 102.6(13) ?
F1 C41 F3 105.4(13) ?
F2 C41 S1 114.6(11) ?
F1 C41 S1 111.9(10) ?
F3 C41 S1 108.2(13) ?
F4 C42 F5 120(2) ?
F4 C42 F6 103.2(16) ?
F5 C42 F6 101.8(16) ?
F4 C42 S2 114.5(12) ?
F5 C42 S2 110.1(13) ?
F6 C42 S2 105.1(15) ?

loop_
_geom_bond_atom_site_label_1
_geom_bond_atom_site_label_2
_geom_bond_distance
_geom_bond_publ_flag
Ag1 N10 2.241(6) y
Ag1 N6 2.248(6) y
Ag1 N2 2.287(7) y
Ag2 N14 2.251(7) y
Ag2 N18 2.264(6) y
Ag2 N22 2.273(6) y
F1 C41 1.290(14) ?
F2 C41 1.234(14) ?
F3 C41 1.345(17) ?
F4 C42 1.217(16) ?
F5 C42 1.260(15) ?
F6 C42 1.36(2) ?
N1 C3 1.301(10) ?
N1 N2 1.334(8) ?
N2 C1 1.342(10) ?
N3 C2 1.300(11) ?
N3 C1 1.348(10) ?
N4 C1 1.336(9) ?
N4 H4A 0.8600 ?
N4 H4B 0.8600 ?
N5 C8 1.311(9) ?
N5 N6 1.355(8) ?
N6 C6 1.336(9) ?
N7 C7 1.315(10) ?
N7 C6 1.357(9) ?
N8 C6 1.333(9) ?
N8 H8A 0.8600 ?
N8 H8B 0.8600 ?
N9 C13 1.329(10) ?
N9 N10 1.362(9) ?
N10 C11 1.350(10) ?
N11 C12 1.302(12) ?
N11 C11 1.349(11) ?
N12 C11 1.301(10) ?
N12 H12A 0.8600 ?
N12 H12B 0.8600 ?
N13 C18 1.301(10) ?
N13 N14 1.338(9) ?
N14 C16 1.341(10) ?
N15 C17 1.309(12) ?
N15 C16 1.338(10) ?
N16 C16 1.342(11) ?
N16 H16A 0.8600 ?
N16 H16B 0.8600 ?
N17 C23 1.288(9) ?
N17 N18 1.339(8) ?
N18 C21 1.325(9) ?
N19 C22 1.315(9) ?
N19 C21 1.354(9) ?
N20 C21 1.340(9) ?
N20 H20A 0.8600 ?
N20 H20B 0.8600 ?
N21 C28 1.287(9) ?
N21 N22 1.346(8) ?
N22 C26 1.356(9) ?
N23 C27 1.314(10) ?
N23 C26 1.354(10) ?
N24 C26 1.335(9) ?
N24 H24A 0.8600 ?
N24 H24B 0.8600 ?
N25 C33 1.298(11) ?
N25 N26 1.335(9) ?
N26 C31 1.311(10) ?
N27 C32 1.287(11) ?
N27 C31 1.364(10) ?
N28 C31 1.338(11) ?
N28 H28A 0.8600 ?
N28 H28B 0.8600 ?
N29 N30 1.304(11) ?
N29 C38 1.316(13) ?
N30 C36 1.355(13) ?
N31 C37 1.311(13) ?
N31 C36 1.354(12) ?
N32 C36 1.347(12) ?
N32 H32A 0.8600 ?
N32 H32B 0.8600 ?
O1 S1 1.415(7) ?
O2 S1 1.405(8) ?
O3 S1 1.427(8) ?
O4 S2 1.316(9) ?
O5 S2 1.457(12) ?
O6 S2 1.380(8) ?
S1 C41 1.781(14) ?
S2 C42 1.777(18) ?
C2 C3 1.430(12) ?
C2 C4 1.520(12) ?
C3 C5 1.482(11) ?
C4 H4C 0.9600 ?
C4 H4D 0.9600 ?
C4 H4E 0.9600 ?
C5 H5A 0.9600 ?
C5 H5B 0.9600 ?
C5 H5C 0.9600 ?
C7 C8 1.405(11) ?
C7 C9 1.494(11) ?
C8 C10 1.479(11) ?
C9 H9A 0.9600 ?
C9 H9B 0.9600 ?
C9 H9C 0.9600 ?
C10 H10A 0.9600 ?
C10 H10B 0.9600 ?
C10 H10C 0.9600 ?
C12 C13 1.388(12) ?
C12 C14 1.493(12) ?
C13 C15 1.488(12) ?
C14 H14A 0.9600 ?
C14 H14B 0.9600 ?
C14 H14C 0.9600 ?
C15 H15A 0.9600 ?
C15 H15B 0.9600 ?
C15 H15C 0.9600 ?
C17 C18 1.402(13) ?
C17 C19 1.524(12) ?
C18 C20 1.496(12) ?
C19 H19A 0.9600 ?
C19 H19B 0.9600 ?
C19 H19C 0.9600 ?
C20 H20C 0.9600 ?
C20 H20D 0.9600 ?
C20 H20E 0.9600 ?
C22 C23 1.405(11) ?
C22 C24 1.509(10) ?
C23 C25 1.522(11) ?
C24 H24C 0.9600 ?
C24 H24D 0.9600 ?
C24 H24E 0.9600 ?
C25 H25A 0.9600 ?
C25 H25B 0.9600 ?
C25 H25C 0.9600 ?
C27 C28 1.414(11) ?
C27 C29 1.521(11) ?
C28 C30 1.499(11) ?
C29 H29A 0.9600 ?
C29 H29B 0.9600 ?
C29 H29C 0.9600 ?
C30 H30A 0.9600 ?
C30 H30B 0.9600 ?
C30 H30C 0.9600 ?
C32 C33 1.433(13) ?
C32 C34 1.496(13) ?
C33 C35 1.500(13) ?
C34 H34A 0.9600 ?
C34 H34B 0.9600 ?
C34 H34C 0.9600 ?
C35 H35A 0.9600 ?
C35 H35B 0.9600 ?
C35 H35C 0.9600 ?
C37 C38 1.427(15) ?
C37 C39 1.546(14) ?
C38 C40 1.470(15) ?
C39 H39A 0.9600 ?
C39 H39B 0.9600 ?
C39 H39C 0.9600 ?
C40 H40A 0.9600 ?
C40 H40B 0.9600 ?
C40 H40C 0.9600 ?

loop_
_geom_hbond_atom_site_label_D
_geom_hbond_atom_site_label_H
_geom_hbond_atom_site_label_A
_geom_hbond_site_symmetry_A
_geom_hbond_distance_DH
_geom_hbond_distance_HA
_geom_hbond_distance_DA
_geom_hbond_angle_DHA
N4 H4A N5 . 0.86 2.15 2.977(9) 161
N8 H8A N9 . 0.86 2.22 3.077(10) 173
N12 H12B N1 . 0.86 2.17 3.018(11) 169
N16 H16B N17 . 0.86 2.21 3.052(10) 165
N20 H20A N21 . 0.86 2.18 3.004(9) 161
N24 H24B N13 . 0.86 2.19 3.044(11) 169
N4 H4B N30 2_766 0.86 2.10 2.935(11) 162
N8 H8B O1 2_666 0.86 2.19 3.032(11) 168
N12 H12A O6 2_765 0.86 2.26 3.047(11) 152
N16 H16A O3 1_565 0.86 2.23 3.032(11) 155
N20 H20B N26 2_666 0.86 2.15 3.003(9) 172
N24 H24A O4 . 0.86 2.26 3.121(12) 175
N28 H28A N19 2_666 0.86 2.24 3.084(10) 167
N28 H28B O5 . 0.86 2.22 2.978(15) 146
N32 H32A O2 2_666 0.86 2.17 2.982(13) 156
N32 H32B N3 2_766 0.86 2.30 3.142(12) 166
C5 H5B O4 . 0.96 2.56 3.486(17) 161
C9 H9A N27 1_556 0.96 2.56 3.363(12) 141
C15 H15B O3 1_565 0.96 2.58 3.538(15) 177
C35 H35C F1 1_565 0.96 2.54 3.375(14) 145
C40 H40A F5 2_765 0.96 2.43 3.208(17) 138

loop_
_geom_torsion_atom_site_label_1
_geom_torsion_atom_site_label_2
_geom_torsion_atom_site_label_3
_geom_torsion_atom_site_label_4
_geom_torsion
C3 N1 N2 C1 2.2(12)
C3 N1 N2 Ag1 -174.4(6)
N10 Ag1 N2 N1 -8.4(6)
N6 Ag1 N2 N1 169.6(5)
N10 Ag1 N2 C1 175.5(7)
N6 Ag1 N2 C1 -6.6(8)
C8 N5 N6 C6 0.8(11)
C8 N5 N6 Ag1 175.4(6)
N10 Ag1 N6 C6 -7.1(8)
N2 Ag1 N6 C6 175.0(7)
N10 Ag1 N6 N5 179.1(5)
N2 Ag1 N6 N5 1.2(6)
C13 N9 N10 C11 0.2(12)
C13 N9 N10 Ag1 176.0(6)
N6 Ag1 N10 C11 178.0(7)
N2 Ag1 N10 C11 -4.2(8)
N6 Ag1 N10 N9 2.6(6)
N2 Ag1 N10 N9 -179.5(5)
C18 N13 N14 C16 2.6(12)
C18 N13 N14 Ag2 -176.4(7)
N18 Ag2 N14 N13 174.4(5)
N22 Ag2 N14 N13 2.9(6)
N18 Ag2 N14 C16 -4.5(8)
N22 Ag2 N14 C16 -176.0(7)
C23 N17 N18 C21 1.3(11)
C23 N17 N18 Ag2 -178.1(6)
N14 Ag2 N18 C21 179.4(6)
N22 Ag2 N18 C21 -9.2(8)
N14 Ag2 N18 N17 -1.2(6)
N22 Ag2 N18 N17 170.2(5)
C28 N21 N22 C26 -0.5(11)
C28 N21 N22 Ag2 177.0(6)
N14 Ag2 N22 N21 172.9(5)
N18 Ag2 N22 N21 1.4(6)
N14 Ag2 N22 C26 -9.9(8)
N18 Ag2 N22 C26 178.6(7)
C33 N25 N26 C31 -0.9(13)
C38 N29 N30 C36 0.5(17)
N1 N2 C1 N4 179.0(7)
Ag1 N2 C1 N4 -5.1(12)
N1 N2 C1 N3 1.1(12)
Ag1 N2 C1 N3 177.0(6)
C2 N3 C1 N4 -179.9(8)
C2 N3 C1 N2 -1.9(13)
C1 N3 C2 C3 -0.2(13)
C1 N3 C2 C4 179.5(8)
N2 N1 C3 C2 -4.2(13)
N2 N1 C3 C5 177.7(8)
N3 C2 C3 N1 3.3(14)
C4 C2 C3 N1 -176.4(9)
N3 C2 C3 C5 -178.7(9)
C4 C2 C3 C5 1.6(14)
N5 N6 C6 N8 177.8(7)
Ag1 N6 C6 N8 4.4(12)
N5 N6 C6 N7 0.6(12)
Ag1 N6 C6 N7 -172.8(6)
C7 N7 C6 N8 -179.7(7)
C7 N7 C6 N6 -2.4(12)
C6 N7 C7 C8 2.8(12)
C6 N7 C7 C9 -179.7(8)
N6 N5 C8 C7 -0.4(12)
N6 N5 C8 C10 179.8(7)
N7 C7 C8 N5 -1.5(13)
C9 C7 C8 N5 -179.0(8)
N7 C7 C8 C10 178.3(8)
C9 C7 C8 C10 0.8(14)
C12 N11 C11 N12 -180.0(9)
C12 N11 C11 N10 0.5(14)
N9 N10 C11 N12 178.8(8)
Ag1 N10 C11 N12 3.8(12)
N9 N10 C11 N11 -1.7(13)
Ag1 N10 C11 N11 -176.6(6)
C11 N11 C12 C13 2.1(14)
C11 N11 C12 C14 -176.9(8)
N10 N9 C13 C12 2.3(13)
N10 N9 C13 C15 179.3(8)
N11 C12 C13 N9 -3.6(15)
C14 C12 C13 N9 175.4(9)
N11 C12 C13 C15 179.6(9)
C14 C12 C13 C15 -1.4(15)
C17 N15 C16 N14 -0.2(14)
C17 N15 C16 N16 178.6(9)
N13 N14 C16 N15 -2.2(13)
Ag2 N14 C16 N15 176.5(6)
N13 N14 C16 N16 179.0(8)
Ag2 N14 C16 N16 -2.3(13)
C16 N15 C17 C18 2.3(15)
C16 N15 C17 C19 -176.3(9)
N14 N13 C18 C17 -0.6(14)
N14 N13 C18 C20 179.5(8)
N15 C17 C18 N13 -2.0(16)
C19 C17 C18 N13 176.6(10)
N15 C17 C18 C20 178.0(10)
C19 C17 C18 C20 -3.5(16)
N17 N18 C21 N20 178.0(7)
Ag2 N18 C21 N20 -2.7(11)
N17 N18 C21 N19 -1.0(12)
Ag2 N18 C21 N19 178.4(6)
C22 N19 C21 N18 0.4(12)
C22 N19 C21 N20 -178.6(7)
C21 N19 C22 C23 -0.2(12)
C21 N19 C22 C24 -179.3(7)
N18 N17 C23 C22 -1.2(13)
N18 N17 C23 C25 -179.7(7)
N19 C22 C23 N17 0.6(13)
C24 C22 C23 N17 179.7(8)
N19 C22 C23 C25 179.1(8)
C24 C22 C23 C25 -1.8(13)
C27 N23 C26 N24 -178.6(8)
C27 N23 C26 N22 -0.1(12)
N21 N22 C26 N24 178.3(7)
Ag2 N22 C26 N24 1.3(12)
N21 N22 C26 N23 -0.3(12)
Ag2 N22 C26 N23 -177.3(6)
C26 N23 C27 C28 1.1(12)
C26 N23 C27 C29 -178.0(8)
N22 N21 C28 C27 1.7(12)
N22 N21 C28 C30 -178.6(7)
N23 C27 C28 N21 -2.0(13)
C29 C27 C28 N21 177.1(8)
N23 C27 C28 C30 178.2(8)
C29 C27 C28 C30 -2.6(13)
N25 N26 C31 N28 178.6(8)
N25 N26 C31 N27 -1.1(15)
C32 N27 C31 N26 0.2(16)
C32 N27 C31 N28 -179.5(9)
C31 N27 C32 C33 2.5(15)
C31 N27 C32 C34 -177.2(10)
N26 N25 C33 C32 3.5(15)
N26 N25 C33 C35 -179.0(9)
N27 C32 C33 N25 -4.5(16)
C34 C32 C33 N25 175.2(10)
N27 C32 C33 C35 178.1(10)
C34 C32 C33 C35 -2.2(17)
C37 N31 C36 N32 178.3(11)
C37 N31 C36 N30 -4.8(17)
N29 N30 C36 N32 179.7(10)
N29 N30 C36 N31 2.9(17)
C36 N31 C37 C38 3.4(18)
C36 N31 C37 C39 -178.3(10)
N30 N29 C38 C37 -1.7(19)
N30 N29 C38 C40 -179.5(12)
N31 C37 C38 N29 0(2)
C39 C37 C38 N29 -178.6(12)
N31 C37 C38 C40 177.4(13)
C39 C37 C38 C40 -1(2)
O2 S1 C41 F2 72.2(15)
O1 S1 C41 F2 -46.1(16)
O3 S1 C41 F2 -168.7(14)
O2 S1 C41 F1 -58.3(14)
O1 S1 C41 F1 -176.6(12)
O3 S1 C41 F1 60.9(14)
O2 S1 C41 F3 -174.1(9)
O1 S1 C41 F3 67.6(11)
O3 S1 C41 F3 -54.9(11)
O4 S2 C42 F4 38(2)
O6 S2 C42 F4 175.6(16)
O5 S2 C42 F4 -70.1(17)
O4 S2 C42 F5 176.9(15)
O6 S2 C42 F5 -45.9(18)
O5 S2 C42 F5 68.4(17)
O4 S2 C42 F6 -74.1(13)
O6 S2 C42 F6 63.0(12)
O5 S2 C42 F6 177.3(11)
